data_2202201
loop_
_publ_author_name
'Gordon, Laura E.'
'Harrison, William T. A.'

_publ_section_title
;
 Bis(melaminium) hydrogen phosphite tetrahydrate
;
_journal_issue 2
_journal_name_full 'Acta Crystallographica Section E'
_journal_page_first o195
_journal_page_last o197
_journal_paper_doi 10.1107/S1600536803001247
_journal_volume 59
_journal_year 2003
_chemical_formula_iupac '2C3 H7 N6 1+, H P O3 2-, 4H2 O'
_chemical_formula_moiety '2C3 H7 N6 1+, H P O3 2-, 4H2 O'
_chemical_formula_sum 'C6 H23 N12 O7 P'
_chemical_formula_weight 406.33
_chemical_name_systematic ?
_space_group_IT_number 14
_symmetry_cell_setting monoclinic
_symmetry_space_group_name_Hall '-P 2yn'
_symmetry_space_group_name_H-M 'P 1 21/n 1'
_atom_sites_solution_hydrogens mixed
_atom_sites_solution_primary direct
_atom_sites_solution_secondary difmap
_audit_creation_method SHELXL-97
_cell_angle_alpha 90.00
_cell_angle_beta 98.108(10)
_cell_angle_gamma 90.00
_cell_formula_units_Z 4
_cell_length_a 6.7702(3)
_cell_length_b 21.4106(11)
_cell_length_c 12.3411(6)
_cell_measurement_reflns_used 4112
_cell_measurement_temperature 293(2)
_cell_measurement_theta_max 27.49
_cell_measurement_theta_min 3.19
_cell_volume 1771.01(15)
_computing_cell_refinement SMART
_computing_data_collection 'SMART (Bruker, 1999)'
_computing_data_reduction SMART
_computing_molecular_graphics 'ORTEP-3 (Farrugia, 1997)'
_computing_publication_material SHELXL97
_computing_structure_refinement 'SHELXL97 (Sheldrick, 1997)'
_computing_structure_solution 'SHELXS97 (Sheldrick, 1997)'
_diffrn_ambient_temperature 293(2)
_diffrn_measured_fraction_theta_full 0.998
_diffrn_measured_fraction_theta_max 0.998
_diffrn_measurement_device_type 'Bruker SMART1000 CCD'
_diffrn_measurement_method \w
_diffrn_radiation_monochromator graphite
_diffrn_radiation_source 'fine-focus sealed tube'
_diffrn_radiation_type MoK\a
_diffrn_radiation_wavelength 0.71073
_diffrn_reflns_av_R_equivalents 0.0236
_diffrn_reflns_av_sigmaI/netI 0.0277
_diffrn_reflns_limit_h_max 8
_diffrn_reflns_limit_h_min -8
_diffrn_reflns_limit_k_max 27
_diffrn_reflns_limit_k_min -27
_diffrn_reflns_limit_l_max 16
_diffrn_reflns_limit_l_min -11
_diffrn_reflns_number 13097
_diffrn_reflns_theta_full 27.49
_diffrn_reflns_theta_max 27.49
_diffrn_reflns_theta_min 1.90
_diffrn_standards_decay_% 0
_exptl_absorpt_coefficient_mu 0.216
_exptl_absorpt_correction_T_max 0.998
_exptl_absorpt_correction_T_min 0.913
_exptl_absorpt_correction_type multi-scan
_exptl_absorpt_process_details '(SADABS; Bruker, 1999)'
_exptl_crystal_colour colourless
_exptl_crystal_density_diffrn 1.524
_exptl_crystal_density_method 'not measured'
_exptl_crystal_description plate
_exptl_crystal_F_000 856
_exptl_crystal_size_max 0.43
_exptl_crystal_size_mid 0.26
_exptl_crystal_size_min 0.01
_refine_diff_density_max 0.213
_refine_diff_density_min -0.324
_refine_ls_extinction_method none
_refine_ls_goodness_of_fit_ref 0.959
_refine_ls_hydrogen_treatment mixed
_refine_ls_matrix_type full
_refine_ls_number_parameters 259
_refine_ls_number_reflns 4053
_refine_ls_number_restraints 0
_refine_ls_restrained_S_all 0.959
_refine_ls_R_factor_all 0.0584
_refine_ls_R_factor_gt 0.0368
_refine_ls_shift/su_max 0.001
_refine_ls_shift/su_mean 0.000
_refine_ls_structure_factor_coef Fsqd
_refine_ls_weighting_details 'calc w = 1/[\s^2^(Fo^2^)+(0.061P)^2^] where P = (Fo^2^+2Fc^2^)/3'
_refine_ls_weighting_scheme calc
_refine_ls_wR_factor_gt 0.0933
_refine_ls_wR_factor_ref 0.1024
_reflns_number_gt 2841
_reflns_number_total 4053
_reflns_threshold_expression I>2\s(I)
_cod_data_source_file wn6134.cif
_cod_data_source_block I
_cod_depositor_comments
;
The following automatic conversions were performed:

'_chemical_melting_point' value 'not measured' was changed to '?' -
the value is undefined or not given.

Automatic conversion script
Id: cif_fix_values 1715 2011-07-08 13:25:40Z adriana 

The following automatic conversions were performed:

'_atom_sites_solution_hydrogens' value 'difmap and geom' was changed
to 'mixed'.

Automatic conversion script
Id: cif_fix_values 6452 2018-10-05 10:23:21Z andrius 
;
_cod_original_sg_symbol_H-M 'P 21/n'
_cod_database_code 2202201
_cod_database_fobs_code 2202201

loop_
_symmetry_equiv_pos_as_xyz
'x, y, z'
'-x+1/2, y+1/2, -z+1/2'
'-x, -y, -z'
'x-1/2, -y-1/2, z-1/2'

loop_
_atom_site_label
_atom_site_fract_x
_atom_site_fract_y
_atom_site_fract_z
_atom_site_U_iso_or_equiv
_atom_site_adp_type
_atom_site_calc_flag
_atom_site_refinement_flags
_atom_site_occupancy
_atom_site_disorder_assembly
_atom_site_disorder_group
_atom_site_type_symbol
N1 0.2370(2) 0.52099(6) 0.65042(11) 0.0326(3) Uani d . 1 . . N
N2 0.2407(2) 0.42733(6) 0.55177(11) 0.0322(3) Uani d . 1 . . N
H3 0.2522 0.3844 0.5549 0.039 Uiso d R 1 . . H
N3 0.25635(19) 0.52219(6) 0.45694(10) 0.0314(3) Uani d . 1 . . N
N4 0.2481(2) 0.61198(6) 0.55561(12) 0.0415(4) Uani d . 1 . . N
H4A 0.2532 0.6325 0.4962 0.050 Uiso calc R 1 . . H
H4B 0.2430 0.6316 0.6159 0.050 Uiso calc R 1 . . H
N5 0.2206(2) 0.42640(6) 0.73572(12) 0.0414(4) Uani d . 1 . . N
H5A 0.2150 0.4453 0.7967 0.050 Uiso calc R 1 . . H
H5B 0.2181 0.3863 0.7331 0.050 Uiso calc R 1 . . H
N6 0.2539(2) 0.42789(6) 0.36748(11) 0.0397(3) Uani d . 1 . . N
H6A 0.2592 0.4470 0.3067 0.048 Uiso calc R 1 . . H
H6B 0.2504 0.3878 0.3690 0.048 Uiso calc R 1 . . H
C1 0.2481(2) 0.55011(7) 0.55430(13) 0.0297(3) Uani d . 1 . . C
C2 0.2331(2) 0.45890(7) 0.64636(13) 0.0311(3) Uani d . 1 . . C
C3 0.2510(2) 0.45986(7) 0.45766(13) 0.0298(3) Uani d . 1 . . C
N7 0.2395(2) 0.58514(6) 0.05030(11) 0.0343(3) Uani d . 1 . . N
H7 0.2212 0.6293 0.0514 0.041 Uiso d R 1 . . H
N8 0.2790(2) 0.49104(6) 0.14883(11) 0.0317(3) Uani d . 1 . . N
N9 0.2400(2) 0.49152(6) -0.04861(10) 0.0323(3) Uani d . 1 . . N
N10 0.2679(2) 0.58477(6) 0.23773(12) 0.0417(4) Uani d . 1 . . N
H10A 0.2825 0.5656 0.2996 0.050 Uiso calc R 1 . . H
H10B 0.2569 0.6248 0.2357 0.050 Uiso calc R 1 . . H
N11 0.2858(2) 0.40122(6) 0.04947(11) 0.0389(3) Uani d . 1 . . N
H11A 0.3037 0.3807 0.1100 0.047 Uiso calc R 1 . . H
H11B 0.2794 0.3817 -0.0118 0.047 Uiso calc R 1 . . H
N12 0.2000(2) 0.58588(6) -0.13740(12) 0.0422(4) Uani d . 1 . . N
H12A 0.1915 0.5670 -0.1994 0.051 Uiso calc R 1 . . H
H12B 0.1912 0.6259 -0.1353 0.051 Uiso calc R 1 . . H
C4 0.2622(2) 0.55284(7) 0.14606(13) 0.0316(3) Uani d . 1 . . C
C5 0.2680(2) 0.46257(7) 0.05065(13) 0.0295(3) Uani d . 1 . . C
C6 0.2265(2) 0.55340(7) -0.04541(13) 0.0311(3) Uani d . 1 . . C
P1 0.19791(7) 0.261583(19) 0.47846(4) 0.03450(13) Uani d . 1 . . P
H1 0.0215 0.2413 0.4968 0.041 Uiso calc R 1 . . H
O1 0.27983(19) 0.30165(5) 0.57668(10) 0.0436(3) Uani d . 1 . . O
O2 0.16261(19) 0.29984(5) 0.37421(10) 0.0424(3) Uani d . 1 . . O
O3 0.3247(2) 0.20447(5) 0.46897(12) 0.0539(4) Uani d . 1 . . O
O4 0.1998(2) 0.19275(6) 0.12411(13) 0.0507(4) Uani d . 1 . . O
H41 0.088(4) 0.1992(11) 0.111(2) 0.076 Uiso d . 1 . . H
H42 0.261(4) 0.2264(12) 0.143(2) 0.076 Uiso d . 1 . . H
O5 0.1525(2) 0.31715(6) 0.86714(13) 0.0557(4) Uani d . 1 . . O
H51 0.058(4) 0.3056(11) 0.900(2) 0.084 Uiso d . 1 . . H
H52 0.212(4) 0.2837(12) 0.845(2) 0.084 Uiso d . 1 . . H
O6 0.3866(2) 0.30563(6) 0.21085(12) 0.0480(3) Uani d . 1 . . O
H61 0.501(4) 0.3025(11) 0.229(2) 0.072 Uiso d . 1 . . H
H62 0.332(4) 0.3035(10) 0.272(2) 0.072 Uiso d . 1 . . H
O7 0.3097(2) 0.21543(7) 0.74931(12) 0.0491(3) Uani d . 1 . . O
H71 0.312(4) 0.2463(10) 0.699(2) 0.074 Uiso d . 1 . . H
H72 0.427(4) 0.2110(11) 0.783(2) 0.074 Uiso d . 1 . . H

loop_
_atom_site_aniso_label
_atom_site_aniso_U_11
_atom_site_aniso_U_22
_atom_site_aniso_U_33
_atom_site_aniso_U_12
_atom_site_aniso_U_13
_atom_site_aniso_U_23
N1 0.0426(8) 0.0275(6) 0.0281(7) -0.0021(6) 0.0065(6) -0.0006(5)
N2 0.0421(8) 0.0230(6) 0.0315(7) 0.0018(5) 0.0055(6) 0.0001(5)
N3 0.0394(8) 0.0265(6) 0.0286(7) 0.0014(5) 0.0052(6) 0.0006(5)
N4 0.0677(10) 0.0248(6) 0.0326(7) -0.0009(6) 0.0092(7) -0.0025(6)
N5 0.0624(10) 0.0307(7) 0.0325(8) -0.0015(6) 0.0113(7) 0.0043(6)
N6 0.0625(10) 0.0265(6) 0.0315(8) 0.0040(6) 0.0109(7) -0.0020(6)
C1 0.0311(8) 0.0280(7) 0.0297(8) 0.0000(6) 0.0031(6) 0.0003(6)
C2 0.0316(8) 0.0295(7) 0.0321(9) -0.0005(6) 0.0043(7) 0.0007(6)
C3 0.0309(8) 0.0271(7) 0.0311(8) 0.0028(6) 0.0040(6) 0.0005(6)
N7 0.0470(8) 0.0232(6) 0.0335(8) -0.0008(5) 0.0088(6) 0.0002(5)
N8 0.0414(8) 0.0278(6) 0.0257(7) 0.0005(5) 0.0043(6) 0.0008(5)
N9 0.0429(8) 0.0266(6) 0.0273(7) 0.0006(5) 0.0047(6) 0.0012(5)
N10 0.0630(10) 0.0299(7) 0.0327(8) -0.0008(6) 0.0085(7) -0.0045(6)
N11 0.0620(10) 0.0255(6) 0.0289(7) 0.0046(6) 0.0057(7) 0.0015(6)
N12 0.0669(10) 0.0271(6) 0.0319(8) 0.0004(6) 0.0046(7) 0.0056(6)
C4 0.0329(8) 0.0309(8) 0.0314(9) -0.0029(6) 0.0058(7) -0.0014(7)
C5 0.0321(8) 0.0283(7) 0.0285(8) 0.0001(6) 0.0053(6) 0.0010(6)
C6 0.0358(8) 0.0270(7) 0.0308(8) -0.0020(6) 0.0060(7) 0.0012(6)
P1 0.0436(3) 0.0258(2) 0.0342(2) -0.00159(17) 0.00568(18) -0.00082(17)
O1 0.0623(8) 0.0311(6) 0.0351(7) 0.0025(5) -0.0014(6) -0.0029(5)
O2 0.0581(8) 0.0348(6) 0.0339(7) -0.0022(5) 0.0056(6) 0.0002(5)
O3 0.0670(9) 0.0262(6) 0.0694(10) 0.0037(6) 0.0131(7) -0.0038(6)
O4 0.0575(9) 0.0380(6) 0.0552(9) 0.0027(6) 0.0031(7) -0.0046(6)
O5 0.0759(11) 0.0360(7) 0.0581(9) -0.0046(7) 0.0193(8) -0.0054(6)
O6 0.0548(8) 0.0496(7) 0.0407(8) 0.0084(7) 0.0101(7) 0.0093(6)
O7 0.0477(8) 0.0519(8) 0.0461(8) -0.0044(6) 0.0009(6) 0.0065(6)

loop_
_atom_type_symbol
_atom_type_description
_atom_type_scat_dispersion_real
_atom_type_scat_dispersion_imag
_atom_type_scat_source
C C 0.0033 0.0016 'International Tables Vol C Tables 4.2.6.8 and 6.1.1.4'
H H 0.0000 0.0000 'International Tables Vol C Tables 4.2.6.8 and 6.1.1.4'
N N 0.0061 0.0033 'International Tables Vol C Tables 4.2.6.8 and 6.1.1.4'
O O 0.0106 0.0060 'International Tables Vol C Tables 4.2.6.8 and 6.1.1.4'
P P 0.1023 0.0942 'International Tables Vol C Tables 4.2.6.8 and 6.1.1.4'

loop_
_geom_angle_atom_site_label_1
_geom_angle_atom_site_label_2
_geom_angle_atom_site_label_3
_geom_angle
_geom_angle_publ_flag
C2 N1 C1 115.54(13) yes
C2 N2 C3 119.40(13) yes
C2 N2 H3 118.3 ?
C3 N2 H3 122.0 ?
C3 N3 C1 115.59(13) yes
C1 N4 H4A 120.0 ?
C1 N4 H4B 120.0 ?
H4A N4 H4B 120.0 ?
C2 N5 H5A 120.0 ?
C2 N5 H5B 120.0 ?
H5A N5 H5B 120.0 ?
C3 N6 H6A 120.0 ?
C3 N6 H6B 120.0 ?
H6A N6 H6B 120.0 ?
N4 C1 N3 116.97(14) yes
N4 C1 N1 116.77(14) yes
N3 C1 N1 126.25(13) yes
N5 C2 N1 119.98(15) yes
N5 C2 N2 118.18(13) yes
N1 C2 N2 121.83(14) yes
N6 C3 N3 120.89(14) yes
N6 C3 N2 117.73(14) yes
N3 C3 N2 121.37(14) yes
C6 N7 C4 119.24(13) yes
C6 N7 H7 121.1 ?
C4 N7 H7 119.4 ?
C4 N8 C5 115.69(13) yes
C6 N9 C5 115.36(13) yes
C4 N10 H10A 120.0 ?
C4 N10 H10B 120.0 ?
H10A N10 H10B 120.0 ?
C5 N11 H11A 120.0 ?
C5 N11 H11B 120.0 ?
H11A N11 H11B 120.0 ?
C6 N12 H12A 120.0 ?
C6 N12 H12B 120.0 ?
H12A N12 H12B 120.0 ?
N10 C4 N8 120.18(15) yes
N10 C4 N7 117.95(13) yes
N8 C4 N7 121.87(14) yes
N11 C5 N8 117.79(14) yes
N11 C5 N9 116.39(14) yes
N8 C5 N9 125.81(13) yes
N12 C6 N9 120.03(14) yes
N12 C6 N7 117.98(14) yes
N9 C6 N7 121.98(14) yes
O3 P1 O2 113.31(8) yes
O3 P1 O1 111.77(8) yes
O2 P1 O1 111.54(7) yes
O3 P1 H1 106.6 ?
O2 P1 H1 106.6 ?
O1 P1 H1 106.6 ?
H41 O4 H42 109(2) ?
H51 O5 H52 108(2) ?
H61 O6 H62 105(2) ?
H71 O7 H72 108(2) ?

loop_
_geom_bond_atom_site_label_1
_geom_bond_atom_site_label_2
_geom_bond_site_symmetry_2
_geom_bond_distance
_geom_bond_publ_flag
N1 C2 . 1.3305(19) yes
N1 C1 . 1.3516(19) yes
N2 C2 . 1.356(2) yes
N2 C3 . 1.365(2) yes
N2 H3 . 0.9227 ?
N3 C3 . 1.3351(19) yes
N3 C1 . 1.3502(19) yes
N4 C1 . 1.3248(19) yes
N4 H4A . 0.8600 ?
N4 H4B . 0.8600 ?
N5 C2 . 1.317(2) yes
N5 H5A . 0.8600 ?
N5 H5B . 0.8600 ?
N6 C3 . 1.309(2) yes
N6 H6A . 0.8600 ?
N6 H6B . 0.8600 ?
N7 C6 . 1.355(2) yes
N7 C4 . 1.359(2) yes
N7 H7 . 0.9545 ?
N8 C4 . 1.3281(19) yes
N8 C5 . 1.3491(19) yes
N9 C6 . 1.3292(19) yes
N9 C5 . 1.3620(19) yes
N10 C4 . 1.318(2) yes
N10 H10A . 0.8600 ?
N10 H10B . 0.8600 ?
N11 C5 . 1.3192(19) yes
N11 H11A . 0.8600 ?
N11 H11B . 0.8600 ?
N12 C6 . 1.322(2) yes
N12 H12A . 0.8600 ?
N12 H12B . 0.8600 ?
P1 O3 . 1.5080(13) yes
P1 O2 . 1.5154(12) yes
P1 O1 . 1.5242(12) yes
P1 H1 . 1.32 yes
O4 H41 . 0.76(3) ?
O4 H42 . 0.85(2) ?
O5 H51 . 0.84(3) ?
O5 H52 . 0.88(3) ?
O6 H61 . 0.78(2) ?
O6 H62 . 0.89(3) ?
O7 H71 . 0.91(2) ?
O7 H72 . 0.85(3) ?

loop_
_geom_hbond_atom_site_label_D
_geom_hbond_atom_site_label_H
_geom_hbond_atom_site_label_A
_geom_hbond_site_symmetry_A
_geom_hbond_distance_DH
_geom_hbond_distance_HA
_geom_hbond_distance_DA
_geom_hbond_angle_DHA
_geom_hbond_publ_flag
N2 H3 O1 . 0.92 1.80 2.7171(17) 174 yes
N4 H4A O4 2 0.86 2.03 2.873(2) 169 yes
N4 H4B O7 2_556 0.86 2.51 3.335(2) 162 yes
N5 H5A N9 1_556 0.86 2.14 2.991(2) 173 yes
N5 H5B O5 . 0.86 2.31 2.9200(19) 128 yes
N6 H6A N8 . 0.86 2.19 3.0444(19) 177 yes
N6 H6B O2 . 0.86 1.98 2.8141(17) 164 yes
N7 H7 O3 2 0.95 1.65 2.5970(17) 170 yes
N10 H10A N3 . 0.86 2.18 3.030(2) 168 yes
N10 H10B O4 2 0.86 2.25 2.863(2) 128 yes
N11 H11A O6 . 0.86 2.06 2.8702(19) 156 yes
N11 H11B O5 1_554 0.86 2.13 2.923(2) 154 yes
N12 H12A N1 1_554 0.86 2.16 3.006(2) 168 yes
N12 H12B O7 2 0.86 2.38 3.0951(19) 141 yes
O4 H41 O1 4_565 0.76(3) 2.07(3) 2.824(2) 169(3) yes
O4 H42 O6 . 0.85(2) 2.02(3) 2.864(2) 171(3) yes
O5 H51 O3 4_566 0.84(3) 1.91(3) 2.739(2) 169(2) yes
O5 H52 O7 . 0.88(3) 2.05(3) 2.903(2) 163(2) yes
O6 H61 O7 4_665 0.78(2) 2.11(2) 2.873(2) 168(3) yes
O6 H62 O2 . 0.89(3) 1.82(3) 2.691(2) 166(2) yes
O7 H71 O1 . 0.91(2) 1.91(2) 2.8046(19) 169(2) yes
O7 H72 O2 4_666 0.85(3) 1.83(3) 2.6743(19) 171(2) yes

loop_
_cod_related_entry_id
_cod_related_entry_database
_cod_related_entry_code
1 ChemSpider 21131936
